data_4101394
loop_
_publ_author_name
'Becker, Richard'
'Johnsson, Mats'
'Kremer, Reinhard K'
'Klauss, Hans-Henning'
'Lemmens, Peter'

_publ_section_title
;
 Crystal structure and magnetic properties of FeTe2O5X (X=Cl, Br): a
 frustrated spin cluster compound with a new Te(IV) coordination
 polyhedron.
;
_journal_issue 48
_journal_name_full 'Journal of the American Chemical Society'
_journal_page_first 15469
_journal_page_last 15475
_journal_paper_doi 10.1021/ja064738d
_journal_volume 128
_journal_year 2006
_chemical_formula_moiety 'Br Fe2 O10 Te4, Br'
_chemical_formula_sum 'Br2 Fe2 O10 Te4'
_chemical_formula_weight 941.92
_chemical_name_systematic
; 
 ? 
;
_space_group_IT_number 14
_symmetry_cell_setting monoclinic
_symmetry_space_group_name_Hall '-P 2ybc'
_symmetry_space_group_name_H-M 'P 1 21/c 1'
_atom_sites_solution_hydrogens geom
_atom_sites_solution_primary direct
_atom_sites_solution_secondary difmap
_audit_creation_method SHELXL-97
_cell_angle_alpha 90.00
_cell_angle_beta 108.118(6)
_cell_angle_gamma 90.00
_cell_formula_units_Z 4
_cell_length_a 13.3964(8)
_cell_length_b 6.5966(4)
_cell_length_c 14.2897(9)
_cell_measurement_reflns_used 22687
_cell_measurement_temperature 291(2)
_cell_measurement_theta_max 30.93
_cell_measurement_theta_min 3.97
_cell_volume 1200.18(13)
_computing_structure_refinement 'SHELXL-97 (Sheldrick, 1997)'
_computing_structure_solution 'SHELXS-97 (Sheldrick, 1990)'
_diffrn_ambient_temperature 291(2)
_diffrn_measured_fraction_theta_full 0.996
_diffrn_measured_fraction_theta_max 0.996
_diffrn_measurement_device_type 'Oxford Xcalibur3 Diffractometer'
_diffrn_measurement_method 'f\ scan'
_diffrn_radiation_monochromator graphite
_diffrn_radiation_source 'fine-focus sealed tube'
_diffrn_radiation_type 'Mo K\a'
_diffrn_radiation_wavelength 0.71073
_diffrn_reflns_av_R_equivalents 0.0522
_diffrn_reflns_av_sigmaI/netI 0.0617
_diffrn_reflns_limit_h_max 19
_diffrn_reflns_limit_h_min -19
_diffrn_reflns_limit_k_max 9
_diffrn_reflns_limit_k_min -9
_diffrn_reflns_limit_l_max 20
_diffrn_reflns_limit_l_min -20
_diffrn_reflns_number 22687
_diffrn_reflns_theta_full 30.93
_diffrn_reflns_theta_max 30.93
_diffrn_reflns_theta_min 3.97
_diffrn_standards_decay_% 0
_diffrn_standards_interval_count 0
_diffrn_standards_interval_time 0
_diffrn_standards_number 0
_exptl_absorpt_coefficient_mu 18.646
_exptl_absorpt_correction_T_max 0.7939
_exptl_absorpt_correction_T_min 0.2630
_exptl_absorpt_correction_type numerical
_exptl_absorpt_process_details 'Stoe & Cie (1998). X-SHAPE., Germany'
_exptl_crystal_colour 'dark yellow'
_exptl_crystal_density_diffrn 5.213
_exptl_crystal_density_method 'not measured'
_exptl_crystal_description 'thin flake'
_exptl_crystal_F_000 1640
_exptl_crystal_size_max 0.109
_exptl_crystal_size_mid 0.059
_exptl_crystal_size_min 0.009
_refine_diff_density_max 3.047
_refine_diff_density_min -1.570
_refine_diff_density_rms 0.329
_refine_ls_extinction_method none
_refine_ls_goodness_of_fit_ref 0.924
_refine_ls_hydrogen_treatment constr
_refine_ls_matrix_type full
_refine_ls_number_parameters 163
_refine_ls_number_reflns 3820
_refine_ls_number_restraints 0
_refine_ls_restrained_S_all 0.924
_refine_ls_R_factor_all 0.0533
_refine_ls_R_factor_gt 0.0317
_refine_ls_shift/su_max 0.001
_refine_ls_shift/su_mean 0.000
_refine_ls_structure_factor_coef Fsqd
_refine_ls_weighting_details 'calc w=1/[\s^2^(Fo^2^)+(0.0280P)^2^+0.0000P] where P=(Fo^2^+2Fc^2^)/3'
_refine_ls_weighting_scheme calc
_refine_ls_wR_factor_gt 0.0582
_refine_ls_wR_factor_ref 0.0617
_reflns_number_gt 2650
_reflns_number_total 3820
_reflns_threshold_expression >2sigma(I)
_cod_data_source_file ja064738dsi20060704_010035.cif
_cod_data_source_block brorg62
_cod_original_sg_symbol_Hall -P2ybc
_cod_original_sg_symbol_H-M P21/c
_cod_database_code 4101394

loop_
_symmetry_equiv_pos_as_xyz
'x, y, z'
'-x, y+1/2, -z+1/2'
'-x, -y, -z'
'x, -y-1/2, z-1/2'

loop_
_atom_site_label
_atom_site_type_symbol
_atom_site_fract_x
_atom_site_fract_y
_atom_site_fract_z
_atom_site_U_iso_or_equiv
_atom_site_adp_type
_atom_site_occupancy
_atom_site_symmetry_multiplicity
_atom_site_calc_flag
Te1 Te -0.10832(3) -0.30965(6) -0.71371(3) 0.01014(9) Uani 1 1 d
Te2 Te -0.36240(3) 0.46582(6) -0.63843(3) 0.01420(10) Uani 1 1 d
Te3 Te -0.19700(3) -0.01667(6) -0.51910(3) 0.00990(9) Uani 1 1 d
Te4 Te -0.28016(3) 0.28811(6) -0.35820(3) 0.01126(9) Uani 1 1 d
Fe1 Fe 0.11775(7) -0.00147(12) -0.02429(6) 0.01058(18) Uani 1 1 d
Fe2 Fe -0.06206(7) 0.29481(12) -0.14369(6) 0.01031(18) Uani 1 1 d
Br1 Br -0.43478(6) 0.71738(12) -0.54336(5) 0.02978(18) Uani 1 1 d
Br2 Br -0.38242(6) 0.64507(13) -0.27823(6) 0.0350(2) Uani 1 1 d
O1 O 0.0890(3) 0.2985(6) -0.0521(3) 0.0110(9) Uani 1 1 d
O2 O -0.0370(3) 0.9873(6) -0.1031(3) 0.0101(8) Uani 1 1 d
O3 O -0.2281(3) 0.5882(6) -0.5908(3) 0.0121(9) Uani 1 1 d
O4 O -0.2097(3) 0.2294(6) -0.2245(3) 0.0131(9) Uani 1 1 d
O5 O -0.1872(3) 0.4828(6) -0.3778(3) 0.0122(9) Uani 1 1 d
O6 O 0.2108(3) 0.5527(6) -0.1079(3) 0.0145(9) Uani 1 1 d
O7 O 0.1110(3) 0.7134(6) 0.0186(3) 0.0099(8) Uani 1 1 d
O8 O 0.0119(3) 0.7563(6) -0.2462(3) 0.0152(9) Uani 1 1 d
O9 O -0.0973(3) 0.5774(6) -0.1362(3) 0.0132(9) Uani 1 1 d
O10 O -0.3348(4) 0.2619(6) -0.5450(3) 0.0173(10) Uani 1 1 d

loop_
_atom_site_aniso_label
_atom_site_aniso_U_11
_atom_site_aniso_U_22
_atom_site_aniso_U_33
_atom_site_aniso_U_23
_atom_site_aniso_U_13
_atom_site_aniso_U_12
Te1 0.0119(2) 0.00882(19) 0.00927(17) -0.00074(14) 0.00260(16) 0.00067(16)
Te2 0.0130(2) 0.0140(2) 0.01297(18) 0.00274(16) 0.00020(17) -0.00154(17)
Te3 0.0108(2) 0.00808(19) 0.01046(17) 0.00019(14) 0.00272(16) -0.00066(16)
Te4 0.0108(2) 0.0122(2) 0.01069(17) 0.00020(15) 0.00330(16) 0.00016(16)
Fe1 0.0122(5) 0.0081(4) 0.0109(4) 0.0000(3) 0.0028(4) -0.0006(4)
Fe2 0.0127(5) 0.0089(4) 0.0100(4) 0.0000(3) 0.0044(4) 0.0005(4)
Br1 0.0237(4) 0.0338(4) 0.0353(4) -0.0058(3) 0.0143(4) -0.0012(3)
Br2 0.0266(5) 0.0439(5) 0.0331(4) -0.0199(4) 0.0074(4) -0.0028(4)
O1 0.012(2) 0.008(2) 0.0125(19) -0.0003(16) 0.0035(18) -0.0020(18)
O2 0.008(2) 0.009(2) 0.0114(19) -0.0027(16) 0.0007(18) -0.0010(17)
O3 0.008(2) 0.017(2) 0.011(2) -0.0022(17) 0.0018(18) -0.0021(18)
O4 0.018(3) 0.011(2) 0.0094(19) 0.0005(16) 0.0031(19) -0.0025(18)
O5 0.014(2) 0.011(2) 0.0118(19) 0.0030(16) 0.0047(18) -0.0005(18)
O6 0.017(3) 0.018(2) 0.0086(19) 0.0009(17) 0.0034(19) -0.0030(19)
O7 0.012(2) 0.007(2) 0.0131(19) -0.0025(16) 0.0075(18) 0.0012(17)
O8 0.016(3) 0.017(2) 0.015(2) 0.0011(17) 0.0084(19) -0.0003(19)
O9 0.018(3) 0.008(2) 0.016(2) -0.0006(17) 0.009(2) 0.0008(18)
O10 0.025(3) 0.013(2) 0.015(2) 0.0063(17) 0.008(2) 0.000(2)

loop_
_atom_type_symbol
_atom_type_description
_atom_type_scat_dispersion_real
_atom_type_scat_dispersion_imag
_atom_type_scat_source
Fe Fe 0.3463 0.8444 'International Tables Vol C Tables 4.2.6.8 and 6.1.1.4'
Te Te -0.5308 1.6751 'International Tables Vol C Tables 4.2.6.8 and 6.1.1.4'
Br Br -0.2901 2.4595 'International Tables Vol C Tables 4.2.6.8 and 6.1.1.4'
O O 0.0106 0.0060 'International Tables Vol C Tables 4.2.6.8 and 6.1.1.4'

loop_
_geom_angle_atom_site_label_1
_geom_angle_atom_site_label_2
_geom_angle_atom_site_label_3
_geom_angle
_geom_angle_site_symmetry_1
_geom_angle_site_symmetry_3
O8 Te1 O9 94.49(17) 4_565 4_565
O8 Te1 O2 94.14(18) 4_565 4_565
O9 Te1 O2 94.77(17) 4_565 4_565
O10 Te2 O3 95.53(19) . .
O10 Te2 Br1 96.53(13) . .
O3 Te2 Br1 90.42(12) . .
O7 Te3 O1 98.54(17) 2_544 2_544
O7 Te3 O6 92.42(16) 2_544 2_544
O1 Te3 O6 85.94(16) 2_544 2_544
O7 Te3 O9 71.25(14) 2_544 4_565
O1 Te3 O9 77.28(14) 2_544 4_565
O6 Te3 O9 154.22(17) 2_544 4_565
O7 Te3 O10 80.57(15) 2_544 .
O1 Te3 O10 157.75(14) 2_544 .
O6 Te3 O10 71.92(15) 2_544 .
O9 Te3 O10 122.47(13) 4_565 .
O5 Te4 O4 98.35(17) . .
O5 Te4 O6 96.85(17) . 2_544
O4 Te4 O6 87.74(17) . 2_544
O5 Te4 O10 82.97(15) . .
O4 Te4 O10 159.55(15) . .
O6 Te4 O10 71.87(15) 2_544 .
O5 Te4 Br2 85.69(12) . .
O4 Te4 Br2 85.56(12) . .
O6 Te4 Br2 173.12(12) 2_544 .
O10 Te4 Br2 114.86(10) . .
O5 Fe1 O3 102.84(18) 2_544 2_544
O5 Fe1 O7 104.71(15) 2_544 1_545
O3 Fe1 O7 97.09(17) 2_544 1_545
O5 Fe1 O2 103.78(17) 2_544 1_545
O3 Fe1 O2 149.67(16) 2_544 1_545
O7 Fe1 O2 89.98(16) 1_545 1_545
O5 Fe1 O1 90.89(16) 2_544 .
O3 Fe1 O1 85.20(17) 2_544 .
O7 Fe1 O1 163.21(15) 1_545 .
O2 Fe1 O1 80.13(16) 1_545 .
O5 Fe1 O2 177.68(16) 2_544 3_565
O3 Fe1 O2 75.37(15) 2_544 3_565
O7 Fe1 O2 74.19(13) 1_545 3_565
O2 Fe1 O2 78.34(16) 1_545 3_565
O1 Fe1 O2 90.43(14) . 3_565
O8 Fe2 O9 109.15(17) 2_544 .
O8 Fe2 O4 91.91(17) 2_544 .
O9 Fe2 O4 91.45(18) . .
O8 Fe2 O1 89.84(17) 2_544 .
O9 Fe2 O1 99.40(17) . .
O4 Fe2 O1 167.77(16) . .
O8 Fe2 O7 170.58(16) 2_544 3_565
O9 Fe2 O7 80.25(15) . 3_565
O4 Fe2 O7 88.39(16) . 3_565
O1 Fe2 O7 87.93(15) . 3_565
O8 Fe2 O2 91.85(16) 2_544 1_545
O9 Fe2 O2 158.91(15) . 1_545
O4 Fe2 O2 89.75(16) . 1_545
O1 Fe2 O2 78.10(15) . 1_545
O7 Fe2 O2 78.73(14) 3_565 1_545

loop_
_geom_bond_atom_site_label_1
_geom_bond_atom_site_label_2
_geom_bond_distance
_geom_bond_site_symmetry_2
Te1 O8 1.843(4) 4_565
Te1 O9 1.869(4) 4_565
Te1 O2 1.961(4) 4_565
Te2 O10 1.850(4) .
Te2 O3 1.895(4) .
Te2 Br1 2.5216(8) .
Te3 O7 1.904(4) 2_544
Te3 O1 1.923(4) 2_544
Te3 O6 1.936(4) 2_544
Te3 O9 2.477(4) 4_565
Te3 O10 2.549(4) .
Te4 O5 1.869(4) .
Te4 O4 1.889(4) .
Te4 O6 1.947(4) 2_544
Te4 O10 2.545(4) .
Te4 Br2 3.1146(8) .
Fe1 O5 1.910(4) 2_544
Fe1 O3 1.931(4) 2_544
Fe1 O7 1.989(4) 1_545
Fe1 O2 2.030(4) 1_545
Fe1 O1 2.032(4) .
Fe1 O2 2.391(4) 3_565
Fe2 O8 1.911(4) 2_544
Fe2 O9 1.934(4) .
Fe2 O4 2.002(4) .
Fe2 O1 2.040(4) .
Fe2 O7 2.087(3) 3_565
Fe2 O2 2.108(4) 1_545
